data_7218220
loop_
_publ_author_name
'Pfeiffer, Constance R.'
'Fowler, Drew A.'
'Teat, Simon'
'Atwood, Jerry L.'

_publ_section_title
;
 Cocrystallization of pyrogallol[4]arenes with 1-(2-pyridylazo)-2-naphthol
;
_journal_issue 47
_journal_name_full CrystEngComm
_journal_page_first 10760
_journal_paper_doi 10.1039/C4CE01768D
_journal_volume 16
_journal_year 2014
_chemical_formula_moiety 'C40 H48 O12, 2(C15 H11 O1 N3), C2 H6 O1, 2(H2 O1)'
_chemical_formula_sum 'C72 H80 N6 O17'
_chemical_formula_weight 1301.42
_chemical_name_common 'C-propylpyrogallol[4]arene with 1-(2-pyridylazo)-2-napthol'
_space_group_IT_number 2
_symmetry_cell_setting triclinic
_symmetry_Int_Tables_number 2
_symmetry_space_group_name_Hall '-P 1'
_symmetry_space_group_name_H-M 'P -1'
_atom_sites_solution_hydrogens geom
_atom_sites_solution_primary direct
_atom_sites_solution_secondary difmap
_audit_creation_method SHELXL-97
_cell_angle_alpha 109.6650(10)
_cell_angle_beta 92.1130(10)
_cell_angle_gamma 111.9200(10)
_cell_formula_units_Z 2
_cell_length_a 12.6569(10)
_cell_length_b 15.7620(13)
_cell_length_c 18.771(2)
_cell_measurement_reflns_used 9200
_cell_measurement_temperature 173(2)
_cell_measurement_theta_max 27.0
_cell_measurement_theta_min 2.3
_cell_volume 3214.3(5)
_computing_cell_refinement 'APEX2 (Bruker AXS, 2008)'
_computing_data_collection 'APEX2 (Bruker AXS, 2008)'
_computing_data_reduction 'APEX2 (Bruker AXS, 2008)'
_computing_molecular_graphics 'X-SEED, Barbour, 2001'
_computing_publication_material 'CIFTAB (Sheldrick, 2013)'
_computing_structure_refinement 'SHELXL-1997 (Sheldrick, 1997)'
_computing_structure_solution 'SHELXS-1997 (Sheldrick, 1997)'
_diffrn_ambient_temperature 173(2)
_diffrn_measured_fraction_theta_full 0.991
_diffrn_measured_fraction_theta_max 0.991
_diffrn_measurement_device_type 'Bruker APEXII CCD area detector'
_diffrn_measurement_method 'omega scans'
_diffrn_radiation_monochromator graphite
_diffrn_radiation_type MoK\a
_diffrn_radiation_wavelength 0.71073
_diffrn_reflns_av_R_equivalents 0.0288
_diffrn_reflns_av_sigmaI/netI 0.0360
_diffrn_reflns_limit_h_max 16
_diffrn_reflns_limit_h_min -16
_diffrn_reflns_limit_k_max 20
_diffrn_reflns_limit_k_min -20
_diffrn_reflns_limit_l_max 23
_diffrn_reflns_limit_l_min -23
_diffrn_reflns_number 37001
_diffrn_reflns_theta_full 27.06
_diffrn_reflns_theta_max 27.06
_diffrn_reflns_theta_min 1.52
_diffrn_source 'fine-focus sealed tube'
_diffrn_standards_decay_% 0.0
_exptl_absorpt_coefficient_mu 0.096
_exptl_absorpt_correction_T_max 0.99
_exptl_absorpt_correction_T_min 0.92
_exptl_absorpt_correction_type multi-scan
_exptl_absorpt_process_details
;
 Data were corrected for decay and absorption using the program SADABS 
 (Sheldrick, G. M. (2003). SADABS. Version 2.10. University of
 G\"ottingen, Germany).
;
_exptl_crystal_colour orange
_exptl_crystal_density_diffrn 1.345
_exptl_crystal_density_method 'not measured'
_exptl_crystal_description prism
_exptl_crystal_F_000 1380
_exptl_crystal_size_max 0.25
_exptl_crystal_size_mid 0.20
_exptl_crystal_size_min 0.10
_refine_diff_density_max 0.727
_refine_diff_density_min -0.544
_refine_diff_density_rms 0.050
_refine_ls_extinction_method none
_refine_ls_goodness_of_fit_ref 1.047
_refine_ls_hydrogen_treatment constr
_refine_ls_matrix_type full
_refine_ls_number_parameters 889
_refine_ls_number_reflns 13987
_refine_ls_number_restraints 46
_refine_ls_restrained_S_all 1.056
_refine_ls_R_factor_all 0.0691
_refine_ls_R_factor_gt 0.0479
_refine_ls_shift/su_max 0.000
_refine_ls_shift/su_mean 0.000
_refine_ls_structure_factor_coef Fsqd
_refine_ls_weighting_details 'calc w=1/[\s^2^(Fo^2^)+(0.0637P)^2^+1.1943P] where P=(Fo^2^+2Fc^2^)/3'
_refine_ls_weighting_scheme calc
_refine_ls_wR_factor_gt 0.1234
_refine_ls_wR_factor_ref 0.1371
_reflns_number_gt 10343
_reflns_number_total 13987
_reflns_threshold_expression >2sigma(I)
_cod_data_source_file c4ce01768d1.cif
_cod_data_source_block 2cp55f
_cod_depositor_comments 'Adding full bibliography for 7218212--7218223.cif.'
_cod_database_code 7218220

loop_
_symmetry_equiv_pos_as_xyz
'x, y, z'
'-x, -y, -z'

loop_
_atom_site_label
_atom_site_type_symbol
_atom_site_fract_x
_atom_site_fract_y
_atom_site_fract_z
_atom_site_U_iso_or_equiv
_atom_site_adp_type
_atom_site_occupancy
_atom_site_symmetry_multiplicity
_atom_site_calc_flag
_atom_site_refinement_flags
_atom_site_disorder_assembly
_atom_site_disorder_group
O1 O -0.39349(11) 0.71694(9) 0.14509(7) 0.0279(3) Uani 1 1 d . . .
H1 H -0.4237 0.6787 0.0992 0.034 Uiso 1 1 calc R . .
N1 N 0.22189(13) 0.31363(11) 0.18033(9) 0.0273(3) Uani 1 1 d . . .
C1 C -0.16072(14) 0.72484(12) 0.26938(10) 0.0221(4) Uani 1 1 d . . .
H13 H -0.1139 0.7649 0.3190 0.026 Uiso 1 1 calc R . .
O2 O -0.35867(11) 0.56251(9) 0.05182(7) 0.0288(3) Uani 1 1 d . . .
H2 H -0.3721 0.5022 0.0364 0.035 Uiso 1 1 calc R . .
N2 N 0.14627(13) 0.32774(11) 0.14229(9) 0.0280(3) Uani 1 1 d . . .
C2 C -0.24576(14) 0.75023(12) 0.24522(10) 0.0221(4) Uani 1 1 d . . .
O3 O -0.20436(11) 0.49989(9) 0.10286(7) 0.0267(3) Uani 1 1 d . . .
H3 H -0.1454 0.4952 0.1201 0.032 Uiso 1 1 calc R . .
N3 N 0.04790(13) 0.31075(11) 0.03082(9) 0.0277(3) Uani 1 1 d . . .
C3 C -0.31210(14) 0.69161(12) 0.17169(10) 0.0219(4) Uani 1 1 d . . .
O4 O -0.00047(10) 0.47619(9) 0.12817(7) 0.0256(3) Uani 1 1 d . . .
H4 H 0.0232 0.4402 0.0948 0.031 Uiso 1 1 calc R . .
N4 N 0.63154(13) 0.50208(11) 0.29524(9) 0.0259(3) Uani 1 1 d . . .
C4 C -0.29498(14) 0.60997(13) 0.12515(10) 0.0225(4) Uani 1 1 d . . .
O5 O 0.16140(12) 0.52039(9) 0.04420(7) 0.0314(3) Uani 1 1 d . . .
H5 H 0.1930 0.5396 0.0106 0.038 Uiso 1 1 calc R . .
N5 N 0.67263(14) 0.43651(11) 0.25997(9) 0.0278(3) Uani 1 1 d . . .
C5 C -0.21127(15) 0.58499(12) 0.15216(10) 0.0219(4) Uani 1 1 d . . .
O6 O 0.30284(12) 0.71455(9) 0.06853(8) 0.0317(3) Uani 1 1 d . . .
H6 H 0.3072 0.7652 0.0609 0.038 Uiso 1 1 calc R . .
N6 N 0.79139(15) 0.35655(13) 0.26036(9) 0.0355(4) Uani 1 1 d . . .
C6 C -0.14042(14) 0.64363(12) 0.22459(9) 0.0208(3) Uani 1 1 d . . .
O7 O 0.26676(11) 0.86572(10) 0.04660(7) 0.0287(3) Uani 1 1 d . . .
H7 H 0.2306 0.8473 0.0019 0.034 Uiso 1 1 calc R . .
C7 C -0.04059(14) 0.62227(12) 0.25186(9) 0.0214(3) Uani 1 1 d . . .
H16 H -0.0713 0.5496 0.2398 0.026 Uiso 1 1 calc R . .
O8 O 0.14434(12) 0.95077(10) -0.00339(7) 0.0312(3) Uani 1 1 d . . .
H8 H 0.0921 0.9677 -0.0140 0.037 Uiso 1 1 calc R . .
C8 C 0.13136(14) 0.74536(12) 0.22141(9) 0.0206(3) Uani 1 1 d . . .
H17 H 0.1222 0.7962 0.2621 0.025 Uiso 1 1 calc R . .
O9 O 0.05507(11) 1.06386(9) 0.09285(7) 0.0271(3) Uani 1 1 d . . .
H9 H 0.0297 1.0972 0.1270 0.033 Uiso 1 1 calc R . .
C9 C 0.05658(14) 0.64760(12) 0.20616(9) 0.0206(3) Uani 1 1 d . . .
O10 O -0.07397(11) 1.14965(9) 0.18047(7) 0.0293(3) Uani 1 1 d . . .
H10 H -0.1262 1.1513 0.1527 0.035 Uiso 1 1 calc R . .
C10 C 0.07199(14) 0.57410(12) 0.14644(9) 0.0210(3) Uani 1 1 d . . .
O11 O -0.30714(13) 1.05330(11) 0.15694(8) 0.0399(3) Uani 1 1 d . . .
H11 H -0.3715 1.0060 0.1347 0.048 Uiso 1 1 calc R . .
C11 C 0.15501(15) 0.59846(12) 0.10177(9) 0.0218(4) Uani 1 1 d . . .
O12 O -0.40891(11) 0.89682(10) 0.20321(9) 0.0362(3) Uani 1 1 d . . .
H12 H -0.4275 0.8358 0.1888 0.043 Uiso 1 1 calc R . .
C12 C 0.22650(15) 0.69657(13) 0.11774(10) 0.0223(4) Uani 1 1 d . . .
O13 O 0.12424(13) 0.44516(12) 0.26471(8) 0.0437(4) Uani 1 1 d . . .
C13 C 0.21885(14) 0.77245(12) 0.17999(9) 0.0208(3) Uani 1 1 d . . .
O14 O 0.53259(12) 0.38727(10) 0.13640(7) 0.0338(3) Uani 1 1 d . . .
C14 C 0.30207(15) 0.88048(12) 0.20111(10) 0.0223(4) Uani 1 1 d . . .
H14 H 0.3649 0.8803 0.1704 0.027 Uiso 1 1 calc R . .
O15A O 0.530(2) 0.9592(10) 0.0312(10) 0.191(7) Uani 0.298(11) 1 d PDU A 2
H15A H 0.5744 1.0131 0.0294 0.229 Uiso 0.298(11) 1 calc PR A 2
C15 C 0.19538(14) 0.99487(12) 0.22655(10) 0.0214(3) Uani 1 1 d . . .
H15 H 0.2071 1.0042 0.2794 0.026 Uiso 1 1 calc R . .
O16 O -0.54513(11) 0.63532(10) 0.01224(7) 0.0297(3) Uani 1 1 d . . .
C16 C 0.24084(14) 0.93563(12) 0.17607(10) 0.0214(3) Uani 1 1 d . . .
O17 O 0.16965(13) 0.75513(11) -0.10800(8) 0.0401(3) Uani 1 1 d . . .
C17 C 0.22291(15) 0.92385(13) 0.09922(10) 0.0230(4) Uani 1 1 d . . .
C18 C 0.16088(15) 0.96778(13) 0.07363(10) 0.0228(4) Uani 1 1 d . . .
C19 C 0.11644(15) 1.02582(12) 0.12549(10) 0.0216(3) Uani 1 1 d . . .
C20 C 0.13356(14) 1.04105(12) 0.20333(10) 0.0210(3) Uani 1 1 d . . .
C21 C 0.08260(15) 1.10443(12) 0.25857(9) 0.0211(3) Uani 1 1 d . . .
H21 H 0.0988 1.1640 0.2455 0.025 Uiso 1 1 calc R . .
C22 C -0.09895(15) 0.97268(12) 0.27004(9) 0.0219(4) Uani 1 1 d . . .
H22 H -0.0495 0.9543 0.2951 0.026 Uiso 1 1 calc R . .
C23 C -0.04876(15) 1.04972(12) 0.24503(9) 0.0215(3) Uani 1 1 d . . .
C24 C -0.12238(16) 1.07483(13) 0.20764(10) 0.0241(4) Uani 1 1 d . . .
C25 C -0.24222(16) 1.02345(14) 0.19477(10) 0.0271(4) Uani 1 1 d . . .
C26 C -0.28960(15) 0.94609(13) 0.22013(10) 0.0264(4) Uani 1 1 d . . .
C27 C -0.21843(15) 0.92115(12) 0.26007(10) 0.0228(4) Uani 1 1 d . . .
C28 C -0.26611(15) 0.84066(13) 0.29284(10) 0.0238(4) Uani 1 1 d . . .
H28 H -0.3518 0.8202 0.2872 0.029 Uiso 1 1 calc R . .
C29 C 0.00415(16) 0.67513(13) 0.33906(10) 0.0254(4) Uani 1 1 d . . .
H29A H 0.0382 0.7473 0.3520 0.030 Uiso 1 1 calc R . .
H29B H -0.0623 0.6595 0.3658 0.030 Uiso 1 1 calc R . .
C30 C 0.09439(17) 0.64742(15) 0.36931(11) 0.0323(4) Uani 1 1 d . . .
H30A H 0.0592 0.5761 0.3598 0.039 Uiso 1 1 calc R . .
H30B H 0.1591 0.6593 0.3407 0.039 Uiso 1 1 calc R . .
C31 C 0.1417(2) 0.70584(19) 0.45463(12) 0.0478(6) Uani 1 1 d . . .
H31A H 0.1996 0.6858 0.4715 0.072 Uiso 1 1 calc R . .
H31B H 0.0783 0.6930 0.4834 0.072 Uiso 1 1 calc R . .
H31C H 0.1779 0.7765 0.4642 0.072 Uiso 1 1 calc R . .
C32 C 0.36037(16) 0.92782(13) 0.28639(10) 0.0277(4) Uani 1 1 d . . .
H32A H 0.3003 0.9304 0.3183 0.033 Uiso 1 1 calc R . .
H32B H 0.3939 0.8849 0.2973 0.033 Uiso 1 1 calc R . .
C33 C 0.45551(17) 1.03146(14) 0.31062(12) 0.0384(5) Uani 1 1 d . . .
H33A H 0.5136 1.0303 0.2769 0.046 Uiso 1 1 calc R . .
H33B H 0.4215 1.0760 0.3036 0.046 Uiso 1 1 calc R . .
C34 C 0.5153(3) 1.0718(2) 0.39368(16) 0.0688(8) Uani 1 1 d . . .
H34A H 0.5759 1.1383 0.4066 0.103 Uiso 1 1 calc R . .
H34B H 0.5502 1.0285 0.4007 0.103 Uiso 1 1 calc R . .
H34C H 0.4585 1.0748 0.4275 0.103 Uiso 1 1 calc R . .
C35 C 0.13659(15) 1.14185(13) 0.34368(10) 0.0238(4) Uani 1 1 d . . .
H35A H 0.1186 1.0848 0.3595 0.029 Uiso 1 1 calc R . .
H35B H 0.2219 1.1752 0.3502 0.029 Uiso 1 1 calc R . .
C36 C 0.09202(17) 1.21358(14) 0.39566(10) 0.0303(4) Uani 1 1 d . . .
H36A H 0.1096 1.2705 0.3797 0.036 Uiso 1 1 calc R . .
H36B H 0.0068 1.1801 0.3894 0.036 Uiso 1 1 calc R . .
C37 C 0.1460(2) 1.25086(18) 0.47976(12) 0.0467(6) Uani 1 1 d . . .
H37A H 0.1156 1.2970 0.5111 0.070 Uiso 1 1 calc R . .
H37B H 0.2304 1.2848 0.4864 0.070 Uiso 1 1 calc R . .
H37C H 0.1270 1.1949 0.4962 0.070 Uiso 1 1 calc R . .
C38 C -0.21663(16) 0.88024(13) 0.37926(10) 0.0272(4) Uani 1 1 d . . .
H38A H -0.2437 0.8248 0.3973 0.033 Uiso 1 1 calc R . .
H38B H -0.1310 0.9067 0.3868 0.033 Uiso 1 1 calc R . .
C39 C -0.2515(2) 0.96090(15) 0.42817(11) 0.0386(5) Uani 1 1 d . . .
H39A H -0.2252 1.0162 0.4100 0.046 Uiso 1 1 calc R . .
H39B H -0.3371 0.9344 0.4214 0.046 Uiso 1 1 calc R . .
C40 C -0.2003(3) 0.9997(2) 0.51330(13) 0.0608(7) Uani 1 1 d . . .
H40A H -0.2245 1.0517 0.5423 0.091 Uiso 1 1 calc R . .
H40B H -0.1156 1.0268 0.5204 0.091 Uiso 1 1 calc R . .
H40C H -0.2280 0.9456 0.5320 0.091 Uiso 1 1 calc R . .
C41 C 0.19845(17) 0.42865(14) 0.29869(11) 0.0312(4) Uani 1 1 d . . .
C42 C 0.24792(16) 0.36125(13) 0.25718(10) 0.0266(4) Uani 1 1 d . . .
C43 C 0.33204(16) 0.34333(13) 0.29834(11) 0.0271(4) Uani 1 1 d . . .
C44 C 0.38365(17) 0.28006(14) 0.26061(11) 0.0314(4) Uani 1 1 d . . .
H44 H 0.3634 0.2469 0.2062 0.038 Uiso 1 1 calc R . .
C45 C 0.46357(18) 0.26548(15) 0.30162(12) 0.0359(5) Uani 1 1 d . . .
H45 H 0.4992 0.2236 0.2752 0.043 Uiso 1 1 calc R . .
C46 C 0.49245(18) 0.31200(16) 0.38190(13) 0.0390(5) Uani 1 1 d . . .
H46 H 0.5467 0.3010 0.4100 0.047 Uiso 1 1 calc R . .
C47 C 0.44218(18) 0.37352(15) 0.41990(12) 0.0365(5) Uani 1 1 d . . .
H47 H 0.4614 0.4044 0.4745 0.044 Uiso 1 1 calc R . .
C48 C 0.36278(17) 0.39141(14) 0.37926(11) 0.0307(4) Uani 1 1 d . . .
C49 C 0.31266(18) 0.45847(15) 0.41832(11) 0.0350(4) Uani 1 1 d . . .
H49 H 0.3342 0.4908 0.4727 0.042 Uiso 1 1 calc R . .
C50 C 0.23659(18) 0.47738(15) 0.38110(11) 0.0362(5) Uani 1 1 d . . .
H50 H 0.2075 0.5235 0.4095 0.043 Uiso 1 1 calc R . .
C51 C 0.12364(15) 0.28635(13) 0.06148(10) 0.0247(4) Uani 1 1 d . . .
C52 C 0.17631(17) 0.22805(14) 0.01928(11) 0.0299(4) Uani 1 1 d . . .
H52 H 0.2293 0.2124 0.0440 0.036 Uiso 1 1 calc R . .
C53 C 0.14883(17) 0.19352(14) -0.06017(11) 0.0313(4) Uani 1 1 d . . .
H53 H 0.1823 0.1528 -0.0914 0.038 Uiso 1 1 calc R . .
C54 C 0.07203(16) 0.21900(14) -0.09347(11) 0.0304(4) Uani 1 1 d . . .
H54 H 0.0525 0.1966 -0.1479 0.036 Uiso 1 1 calc R . .
C55 C 0.02447(17) 0.27731(14) -0.04645(11) 0.0310(4) Uani 1 1 d . . .
H55 H -0.0277 0.2949 -0.0698 0.037 Uiso 1 1 calc R . .
C56 C 0.50381(16) 0.45523(14) 0.17355(11) 0.0283(4) Uani 1 1 d . . .
C57 C 0.55273(15) 0.51329(13) 0.25601(10) 0.0252(4) Uani 1 1 d . . .
C58 C 0.51259(15) 0.58870(13) 0.29881(11) 0.0266(4) Uani 1 1 d . . .
C59 C 0.55339(17) 0.64419(14) 0.37767(11) 0.0311(4) Uani 1 1 d . . .
H59 H 0.6087 0.6333 0.4049 0.037 Uiso 1 1 calc R . .
C60 C 0.51377(18) 0.71473(15) 0.41634(12) 0.0375(5) Uani 1 1 d . . .
H60 H 0.5420 0.7518 0.4699 0.045 Uiso 1 1 calc R . .
C61 C 0.43307(19) 0.73196(16) 0.37758(13) 0.0398(5) Uani 1 1 d . . .
H61 H 0.4062 0.7805 0.4045 0.048 Uiso 1 1 calc R . .
C62 C 0.39242(18) 0.67819(16) 0.29993(13) 0.0375(5) Uani 1 1 d . . .
H62 H 0.3375 0.6901 0.2733 0.045 Uiso 1 1 calc R . .
C63 C 0.43099(16) 0.60629(14) 0.25966(11) 0.0300(4) Uani 1 1 d . . .
C64 C 0.38823(16) 0.54929(15) 0.17817(12) 0.0337(4) Uani 1 1 d . . .
H64 H 0.3340 0.5624 0.1521 0.040 Uiso 1 1 calc R . .
C65 C 0.42174(16) 0.47870(15) 0.13769(11) 0.0323(4) Uani 1 1 d . . .
H65 H 0.3906 0.4435 0.0842 0.039 Uiso 1 1 calc R . .
C66 C 0.75177(16) 0.42151(14) 0.30254(11) 0.0275(4) Uani 1 1 d . . .
C67 C 0.78431(17) 0.46944(14) 0.38200(11) 0.0312(4) Uani 1 1 d . . .
H67 H 0.7549 0.5158 0.4096 0.037 Uiso 1 1 calc R . .
C68 C 0.86011(18) 0.44801(16) 0.41955(12) 0.0375(5) Uani 1 1 d . . .
H68 H 0.8840 0.4794 0.4739 0.045 Uiso 1 1 calc R . .
C69 C 0.9015(2) 0.38038(17) 0.37773(12) 0.0416(5) Uani 1 1 d . . .
H69 H 0.9534 0.3640 0.4026 0.050 Uiso 1 1 calc R . .
C70 C 0.8656(2) 0.33750(17) 0.29904(13) 0.0419(5) Uani 1 1 d . . .
H70 H 0.8949 0.2917 0.2704 0.050 Uiso 1 1 calc R . .
C71 C 0.5549(3) 0.8759(3) -0.0230(2) 0.0895(10) Uani 0.702(11) 1 d PDU A 1
H71A H 0.6289 0.9317 -0.0179 0.107 Uiso 0.702(11) 1 calc PR A 1
H71B H 0.5739 0.8201 -0.0237 0.107 Uiso 0.702(11) 1 calc PR A 1
C72 C 0.4866(11) 0.8475(8) -0.0949(4) 0.111(3) Uani 0.702(11) 1 d PDU A 1
H72A H 0.5317 0.8355 -0.1356 0.166 Uiso 0.702(11) 1 calc PR A 1
H72B H 0.4633 0.9002 -0.0948 0.166 Uiso 0.702(11) 1 calc PR A 1
H72C H 0.4174 0.7869 -0.1044 0.166 Uiso 0.702(11) 1 calc PR A 1
O15 O 0.5070(3) 0.9048(6) 0.0447(2) 0.105(3) Uani 0.702(11) 1 d PDU A 1
H15B H 0.4347 0.8729 0.0343 0.126 Uiso 0.702(11) 1 calc PR A 1
C72A C 0.495(3) 0.876(3) -0.1000(13) 0.208(13) Uani 0.298(11) 1 d PDU A 2
H72D H 0.5099 0.8312 -0.1452 0.312 Uiso 0.298(11) 1 calc PR A 2
H72E H 0.5281 0.9432 -0.1001 0.312 Uiso 0.298(11) 1 calc PR A 2
H72F H 0.4116 0.8544 -0.1017 0.312 Uiso 0.298(11) 1 calc PR A 2
C71A C 0.5549(3) 0.8759(3) -0.0230(2) 0.0895(10) Uani 0.298(11) 1 d PU A 2
H71C H 0.5159 0.8129 -0.0156 0.107 Uiso 0.298(11) 1 calc PR A 2
H71D H 0.6390 0.8928 -0.0202 0.107 Uiso 0.298(11) 1 calc PR A 2
H2W H -0.5312 0.6499 -0.0336 0.050 Uiso 1 1 d . . .
H1W H -0.5909 0.6644 0.0252 0.077 Uiso 1 1 d . . .
H2N H 0.6534 0.4049 0.2068 0.050 Uiso 1 1 d . . .
H1N H 0.1199 0.3758 0.1709 0.050 Uiso 1 1 d . . .

loop_
_atom_site_aniso_label
_atom_site_aniso_U_11
_atom_site_aniso_U_22
_atom_site_aniso_U_33
_atom_site_aniso_U_23
_atom_site_aniso_U_13
_atom_site_aniso_U_12
O1 0.0266(7) 0.0278(7) 0.0260(7) 0.0031(5) -0.0022(5) 0.0145(6)
N1 0.0295(8) 0.0259(8) 0.0263(8) 0.0116(7) 0.0050(6) 0.0095(7)
C1 0.0211(8) 0.0223(8) 0.0193(8) 0.0052(7) 0.0027(7) 0.0079(7)
O2 0.0336(7) 0.0249(7) 0.0230(6) 0.0023(5) -0.0032(5) 0.0137(6)
N2 0.0303(8) 0.0304(8) 0.0238(8) 0.0092(7) 0.0035(6) 0.0141(7)
C2 0.0210(8) 0.0209(8) 0.0220(8) 0.0059(7) 0.0061(7) 0.0079(7)
O3 0.0286(7) 0.0261(7) 0.0233(6) 0.0026(5) 0.0013(5) 0.0155(6)
N3 0.0281(8) 0.0277(8) 0.0261(8) 0.0077(7) 0.0023(6) 0.0128(7)
C3 0.0181(8) 0.0219(8) 0.0256(9) 0.0089(7) 0.0044(7) 0.0082(7)
O4 0.0292(7) 0.0209(6) 0.0263(7) 0.0051(5) 0.0078(5) 0.0129(5)
N4 0.0266(8) 0.0265(8) 0.0273(8) 0.0118(7) 0.0068(6) 0.0122(7)
C4 0.0204(8) 0.0231(9) 0.0197(8) 0.0059(7) 0.0024(7) 0.0065(7)
O5 0.0443(8) 0.0257(7) 0.0284(7) 0.0077(6) 0.0179(6) 0.0197(6)
N5 0.0327(8) 0.0289(8) 0.0243(8) 0.0095(7) 0.0057(6) 0.0154(7)
C5 0.0228(8) 0.0204(8) 0.0218(8) 0.0062(7) 0.0077(7) 0.0095(7)
O6 0.0424(8) 0.0283(7) 0.0349(7) 0.0154(6) 0.0225(6) 0.0211(6)
N6 0.0428(10) 0.0379(9) 0.0304(9) 0.0094(7) 0.0063(7) 0.0245(8)
C6 0.0194(8) 0.0231(8) 0.0203(8) 0.0089(7) 0.0061(7) 0.0083(7)
O7 0.0360(7) 0.0358(7) 0.0201(6) 0.0080(6) 0.0053(5) 0.0230(6)
C7 0.0231(8) 0.0210(8) 0.0201(8) 0.0063(7) 0.0048(7) 0.0105(7)
O8 0.0409(8) 0.0435(8) 0.0196(6) 0.0120(6) 0.0065(6) 0.0279(7)
C8 0.0248(9) 0.0223(8) 0.0169(8) 0.0043(7) 0.0030(7) 0.0146(7)
O9 0.0367(7) 0.0320(7) 0.0211(6) 0.0107(5) 0.0057(5) 0.0223(6)
C9 0.0223(8) 0.0256(9) 0.0171(8) 0.0075(7) 0.0025(6) 0.0137(7)
O10 0.0377(7) 0.0325(7) 0.0277(7) 0.0146(6) 0.0052(6) 0.0222(6)
C10 0.0233(8) 0.0217(8) 0.0196(8) 0.0069(7) 0.0015(7) 0.0120(7)
O11 0.0366(8) 0.0490(9) 0.0418(8) 0.0168(7) -0.0038(6) 0.0268(7)
C11 0.0263(9) 0.0239(9) 0.0188(8) 0.0060(7) 0.0041(7) 0.0158(7)
O12 0.0222(7) 0.0312(7) 0.0486(9) 0.0064(7) -0.0028(6) 0.0126(6)
C12 0.0256(9) 0.0293(9) 0.0209(8) 0.0117(7) 0.0078(7) 0.0182(8)
O13 0.0497(9) 0.0555(10) 0.0333(8) 0.0104(7) 0.0050(7) 0.0351(8)
C13 0.0213(8) 0.0242(9) 0.0200(8) 0.0082(7) 0.0013(7) 0.0131(7)
O14 0.0410(8) 0.0343(7) 0.0251(7) 0.0092(6) 0.0059(6) 0.0165(6)
C14 0.0233(9) 0.0227(9) 0.0224(9) 0.0074(7) 0.0031(7) 0.0121(7)
O15A 0.33(2) 0.072(8) 0.154(10) 0.029(7) -0.022(11) 0.084(10)
C15 0.0225(8) 0.0224(8) 0.0185(8) 0.0074(7) 0.0021(7) 0.0087(7)
O16 0.0312(7) 0.0338(7) 0.0245(7) 0.0062(6) 0.0023(5) 0.0182(6)
C16 0.0213(8) 0.0192(8) 0.0231(9) 0.0073(7) 0.0021(7) 0.0083(7)
O17 0.0479(9) 0.0408(8) 0.0324(8) 0.0114(6) 0.0026(6) 0.0217(7)
C17 0.0239(9) 0.0220(8) 0.0230(9) 0.0069(7) 0.0056(7) 0.0108(7)
C18 0.0259(9) 0.0241(9) 0.0190(8) 0.0089(7) 0.0036(7) 0.0102(7)
C19 0.0228(8) 0.0209(8) 0.0230(9) 0.0095(7) 0.0032(7) 0.0098(7)
C20 0.0218(8) 0.0184(8) 0.0211(8) 0.0061(7) 0.0028(7) 0.0078(7)
C21 0.0249(9) 0.0197(8) 0.0189(8) 0.0064(7) 0.0021(7) 0.0104(7)
C22 0.0247(9) 0.0233(9) 0.0179(8) 0.0035(7) 0.0010(7) 0.0140(7)
C23 0.0246(9) 0.0211(8) 0.0171(8) 0.0021(7) 0.0012(7) 0.0124(7)
C24 0.0311(9) 0.0239(9) 0.0196(8) 0.0049(7) 0.0035(7) 0.0166(8)
C25 0.0302(10) 0.0315(10) 0.0226(9) 0.0051(8) -0.0003(7) 0.0206(8)
C26 0.0225(9) 0.0262(9) 0.0256(9) 0.0010(7) -0.0004(7) 0.0131(8)
C27 0.0232(9) 0.0219(9) 0.0202(8) 0.0014(7) 0.0025(7) 0.0119(7)
C28 0.0200(8) 0.0236(9) 0.0247(9) 0.0042(7) 0.0045(7) 0.0099(7)
C29 0.0293(9) 0.0293(9) 0.0203(9) 0.0086(7) 0.0067(7) 0.0155(8)
C30 0.0355(11) 0.0412(11) 0.0264(10) 0.0127(9) 0.0041(8) 0.0225(9)
C31 0.0600(15) 0.0626(15) 0.0291(11) 0.0145(11) -0.0001(10) 0.0371(13)
C32 0.0295(10) 0.0289(10) 0.0259(9) 0.0075(8) -0.0005(7) 0.0161(8)
C33 0.0298(10) 0.0282(10) 0.0463(12) 0.0036(9) -0.0046(9) 0.0109(9)
C34 0.0645(18) 0.0451(15) 0.0672(18) -0.0044(13) -0.0305(14) 0.0181(13)
C35 0.0239(9) 0.0226(9) 0.0210(9) 0.0053(7) 0.0017(7) 0.0083(7)
C36 0.0297(10) 0.0293(10) 0.0244(9) 0.0012(8) 0.0045(8) 0.0121(8)
C37 0.0484(13) 0.0553(14) 0.0249(11) 0.0011(10) 0.0049(9) 0.0219(12)
C38 0.0299(10) 0.0277(9) 0.0242(9) 0.0076(8) 0.0081(7) 0.0139(8)
C39 0.0528(13) 0.0348(11) 0.0314(11) 0.0074(9) 0.0155(10) 0.0251(10)
C40 0.098(2) 0.0548(16) 0.0301(12) 0.0036(11) 0.0163(13) 0.0422(16)
C41 0.0340(10) 0.0327(10) 0.0288(10) 0.0112(8) 0.0058(8) 0.0159(9)
C42 0.0288(9) 0.0262(9) 0.0233(9) 0.0101(8) 0.0049(7) 0.0092(8)
C43 0.0264(9) 0.0261(9) 0.0271(9) 0.0130(8) 0.0045(7) 0.0064(8)
C44 0.0341(10) 0.0312(10) 0.0306(10) 0.0152(8) 0.0072(8) 0.0117(8)
C45 0.0328(11) 0.0358(11) 0.0454(12) 0.0212(10) 0.0096(9) 0.0153(9)
C46 0.0324(11) 0.0426(12) 0.0451(12) 0.0259(10) -0.0008(9) 0.0111(9)
C47 0.0347(11) 0.0388(11) 0.0305(10) 0.0154(9) -0.0014(8) 0.0079(9)
C48 0.0306(10) 0.0302(10) 0.0274(10) 0.0130(8) 0.0034(8) 0.0065(8)
C49 0.0381(11) 0.0340(11) 0.0235(10) 0.0063(8) 0.0033(8) 0.0091(9)
C50 0.0413(12) 0.0356(11) 0.0297(10) 0.0071(9) 0.0080(9) 0.0183(10)
C51 0.0260(9) 0.0227(9) 0.0237(9) 0.0099(7) 0.0046(7) 0.0073(7)
C52 0.0333(10) 0.0321(10) 0.0305(10) 0.0142(8) 0.0066(8) 0.0179(8)
C53 0.0365(11) 0.0297(10) 0.0298(10) 0.0105(8) 0.0105(8) 0.0161(9)
C54 0.0321(10) 0.0293(10) 0.0235(9) 0.0079(8) 0.0020(8) 0.0081(8)
C55 0.0299(10) 0.0338(10) 0.0271(10) 0.0098(8) -0.0017(8) 0.0128(8)
C56 0.0280(9) 0.0296(10) 0.0268(9) 0.0136(8) 0.0071(8) 0.0084(8)
C57 0.0242(9) 0.0270(9) 0.0252(9) 0.0129(8) 0.0059(7) 0.0085(7)
C58 0.0249(9) 0.0273(9) 0.0289(10) 0.0135(8) 0.0076(7) 0.0094(8)
C59 0.0325(10) 0.0341(10) 0.0305(10) 0.0135(8) 0.0078(8) 0.0165(9)
C60 0.0417(12) 0.0345(11) 0.0353(11) 0.0102(9) 0.0112(9) 0.0171(9)
C61 0.0409(12) 0.0382(12) 0.0491(13) 0.0169(10) 0.0171(10) 0.0242(10)
C62 0.0341(11) 0.0432(12) 0.0482(13) 0.0240(10) 0.0124(9) 0.0231(10)
C63 0.0258(9) 0.0343(10) 0.0347(10) 0.0195(9) 0.0081(8) 0.0115(8)
C64 0.0255(10) 0.0433(12) 0.0366(11) 0.0223(9) 0.0024(8) 0.0124(9)
C65 0.0287(10) 0.0386(11) 0.0263(10) 0.0150(9) 0.0016(8) 0.0081(9)
C66 0.0286(9) 0.0282(9) 0.0273(9) 0.0118(8) 0.0066(8) 0.0120(8)
C67 0.0345(10) 0.0336(10) 0.0280(10) 0.0097(8) 0.0091(8) 0.0181(9)
C68 0.0403(12) 0.0475(12) 0.0274(10) 0.0133(9) 0.0051(9) 0.0216(10)
C69 0.0468(13) 0.0522(13) 0.0389(12) 0.0207(11) 0.0065(10) 0.0311(11)
C70 0.0510(13) 0.0453(13) 0.0384(12) 0.0120(10) 0.0067(10) 0.0327(11)
C71 0.090(3) 0.074(2) 0.105(3) 0.026(2) 0.006(2) 0.042(2)
C72 0.153(8) 0.141(6) 0.052(3) -0.006(3) 0.002(4) 0.114(6)
O15 0.047(2) 0.176(6) 0.061(2) 0.025(3) 0.0035(15) 0.031(3)
C72A 0.106(17) 0.32(3) 0.131(11) 0.018(14) -0.050(12) 0.076(19)
C71A 0.090(3) 0.074(2) 0.105(3) 0.026(2) 0.006(2) 0.042(2)

loop_
_atom_type_symbol
_atom_type_description
_atom_type_scat_dispersion_real
_atom_type_scat_dispersion_imag
_atom_type_scat_source
C C 0.0033 0.0016 'International Tables Vol C Tables 4.2.6.8 and 6.1.1.4'
H H 0.0000 0.0000 'International Tables Vol C Tables 4.2.6.8 and 6.1.1.4'
O O 0.0106 0.0060 'International Tables Vol C Tables 4.2.6.8 and 6.1.1.4'
N N 0.0061 0.0033 'International Tables Vol C Tables 4.2.6.8 and 6.1.1.4'

loop_
_geom_angle_atom_site_label_1
_geom_angle_atom_site_label_2
_geom_angle_atom_site_label_3
_geom_angle
C3 O1 H1 109.5
N2 N1 C42 117.47(16)
C2 C1 C6 123.53(16)
C2 C1 H13 118.2
C6 C1 H13 118.2
C4 O2 H2 109.5
N1 N2 C51 119.49(15)
N1 N2 H1N 116.7
C51 N2 H1N 122.8
C1 C2 C3 117.37(15)
C1 C2 C28 123.84(15)
C3 C2 C28 118.72(15)
C5 O3 H3 109.5
C51 N3 C55 116.41(16)
O1 C3 C4 120.17(15)
O1 C3 C2 118.76(15)
C4 C3 C2 121.05(15)
C10 O4 H4 109.5
C57 N4 N5 119.66(15)
O2 C4 C3 115.92(15)
O2 C4 C5 123.92(15)
C3 C4 C5 120.00(15)
C11 O5 H5 109.5
N4 N5 C66 119.39(15)
N4 N5 H2N 119.7
C66 N5 H2N 120.7
O3 C5 C4 115.65(15)
O3 C5 C6 123.63(15)
C4 C5 C6 120.71(15)
C12 O6 H6 109.5
C66 N6 C70 116.48(17)
C1 C6 C5 117.27(15)
C1 C6 C7 121.53(15)
C5 C6 C7 121.13(15)
C17 O7 H7 109.5
C9 C7 C29 111.91(14)
C9 C7 C6 109.80(13)
C29 C7 C6 112.61(14)
C9 C7 H16 107.4
C29 C7 H16 107.4
C6 C7 H16 107.4
C18 O8 H8 109.5
C9 C8 C13 123.45(15)
C9 C8 H17 118.3
C13 C8 H17 118.3
C19 O9 H9 109.5
C8 C9 C10 117.35(15)
C8 C9 C7 121.22(14)
C10 C9 C7 121.41(15)
C24 O10 H10 109.5
O4 C10 C11 119.25(15)
O4 C10 C9 119.83(15)
C11 C10 C9 120.80(16)
C25 O11 H11 109.5
O5 C11 C12 124.05(15)
O5 C11 C10 115.73(15)
C12 C11 C10 120.21(15)
C26 O12 H12 109.5
O6 C12 C11 116.51(15)
O6 C12 C13 122.56(16)
C11 C12 C13 120.92(15)
C8 C13 C12 117.09(16)
C8 C13 C14 121.51(15)
C12 C13 C14 121.39(15)
C16 C14 C13 110.33(13)
C16 C14 C32 114.99(14)
C13 C14 C32 110.67(14)
C16 C14 H14 106.8
C13 C14 H14 106.8
C32 C14 H14 106.8
C20 C15 C16 123.32(15)
C20 C15 H15 118.3
C16 C15 H15 118.3
H2W O16 H1W 96.4
C17 C16 C15 117.02(15)
C17 C16 C14 119.99(15)
C15 C16 C14 122.91(15)
C18 C17 C16 121.46(15)
C18 C17 O7 119.27(15)
C16 C17 O7 119.27(15)
O8 C18 C19 122.02(15)
O8 C18 C17 118.09(15)
C19 C18 C17 119.88(15)
O9 C19 C18 114.33(14)
O9 C19 C20 124.86(15)
C18 C19 C20 120.81(15)
C19 C20 C15 117.50(15)
C19 C20 C21 119.44(14)
C15 C20 C21 123.05(15)
C20 C21 C23 110.24(13)
C20 C21 C35 114.28(14)
C23 C21 C35 111.23(14)
C20 C21 H21 106.9
C23 C21 H21 106.9
C35 C21 H21 106.9
C23 C22 C27 123.02(16)
C23 C22 H22 118.5
C27 C22 H22 118.5
C22 C23 C24 117.68(16)
C22 C23 C21 120.71(15)
C24 C23 C21 121.61(15)
O10 C24 C23 118.52(16)
O10 C24 C25 120.38(15)
C23 C24 C25 121.04(16)
O11 C25 C26 123.66(17)
O11 C25 C24 116.58(17)
C26 C25 C24 119.76(16)
O12 C26 C25 116.36(16)
O12 C26 C27 122.98(17)
C25 C26 C27 120.67(16)
C26 C27 C22 117.75(16)
C26 C27 C28 122.79(16)
C22 C27 C28 119.46(15)
C2 C28 C27 109.85(14)
C2 C28 C38 113.44(14)
C27 C28 C38 111.24(14)
C2 C28 H28 107.3
C27 C28 H28 107.3
C38 C28 H28 107.3
C30 C29 C7 114.04(14)
C30 C29 H29A 108.7
C7 C29 H29A 108.7
C30 C29 H29B 108.7
C7 C29 H29B 108.7
H29A C29 H29B 107.6
C31 C30 C29 112.36(16)
C31 C30 H30A 109.1
C29 C30 H30A 109.1
C31 C30 H30B 109.1
C29 C30 H30B 109.1
H30A C30 H30B 107.9
C30 C31 H31A 109.5
C30 C31 H31B 109.5
H31A C31 H31B 109.5
C30 C31 H31C 109.5
H31A C31 H31C 109.5
H31B C31 H31C 109.5
C33 C32 C14 114.57(16)
C33 C32 H32A 108.6
C14 C32 H32A 108.6
C33 C32 H32B 108.6
C14 C32 H32B 108.6
H32A C32 H32B 107.6
C34 C33 C32 112.3(2)
C34 C33 H33A 109.1
C32 C33 H33A 109.1
C34 C33 H33B 109.1
C32 C33 H33B 109.1
H33A C33 H33B 107.9
C33 C34 H34A 109.5
C33 C34 H34B 109.5
H34A C34 H34B 109.5
C33 C34 H34C 109.5
H34A C34 H34C 109.5
H34B C34 H34C 109.5
C36 C35 C21 112.19(14)
C36 C35 H35A 109.2
C21 C35 H35A 109.2
C36 C35 H35B 109.2
C21 C35 H35B 109.2
H35A C35 H35B 107.9
C37 C36 C35 112.06(16)
C37 C36 H36A 109.2
C35 C36 H36A 109.2
C37 C36 H36B 109.2
C35 C36 H36B 109.2
H36A C36 H36B 107.9
C36 C37 H37A 109.5
C36 C37 H37B 109.5
H37A C37 H37B 109.5
C36 C37 H37C 109.5
H37A C37 H37C 109.5
H37B C37 H37C 109.5
C39 C38 C28 113.40(16)
C39 C38 H38A 108.9
C28 C38 H38A 108.9
C39 C38 H38B 108.9
C28 C38 H38B 108.9
H38A C38 H38B 107.7
C40 C39 C38 112.40(18)
C40 C39 H39A 109.1
C38 C39 H39A 109.1
C40 C39 H39B 109.1
C38 C39 H39B 109.1
H39A C39 H39B 107.9
C39 C40 H40A 109.5
C39 C40 H40B 109.5
H40A C40 H40B 109.5
C39 C40 H40C 109.5
H40A C40 H40C 109.5
H40B C40 H40C 109.5
O13 C41 C50 120.31(18)
O13 C41 C42 121.96(17)
C50 C41 C42 117.74(17)
N1 C42 C41 123.35(17)
N1 C42 C43 116.26(16)
C41 C42 C43 120.37(16)
C44 C43 C48 118.77(17)
C44 C43 C42 122.45(17)
C48 C43 C42 118.77(17)
C45 C44 C43 120.72(19)
C45 C44 H44 119.6
C43 C44 H44 119.6
C44 C45 C46 120.4(2)
C44 C45 H45 119.8
C46 C45 H45 119.8
C47 C46 C45 119.77(19)
C47 C46 H46 120.1
C45 C46 H46 120.1
C46 C47 C48 120.90(19)
C46 C47 H47 119.6
C48 C47 H47 119.6
C47 C48 C43 119.45(19)
C47 C48 C49 121.34(18)
C43 C48 C49 119.21(18)
C50 C49 C48 122.81(18)
C50 C49 H49 118.6
C48 C49 H49 118.6
C49 C50 C41 121.06(19)
C49 C50 H50 119.5
C41 C50 H50 119.5
N3 C51 C52 124.58(17)
N3 C51 N2 112.42(16)
C52 C51 N2 123.00(16)
C53 C52 C51 117.49(17)
C53 C52 H52 121.3
C51 C52 H52 121.3
C54 C53 C52 119.15(18)
C54 C53 H53 120.4
C52 C53 H53 120.4
C55 C54 C53 118.85(17)
C55 C54 H54 120.6
C53 C54 H54 120.6
N3 C55 C54 123.50(18)
N3 C55 H55 118.3
C54 C55 H55 118.3
O14 C56 C65 121.53(17)
O14 C56 C57 120.69(17)
C65 C56 C57 117.78(17)
N4 C57 C58 116.55(16)
N4 C57 C56 124.10(17)
C58 C57 C56 119.35(16)
C59 C58 C63 118.74(17)
C59 C58 C57 121.96(17)
C63 C58 C57 119.30(17)
C60 C59 C58 120.52(19)
C60 C59 H59 119.7
C58 C59 H59 119.7
C59 C60 C61 120.7(2)
C59 C60 H60 119.7
C61 C60 H60 119.7
C62 C61 C60 119.49(19)
C62 C61 H61 120.3
C60 C61 H61 120.3
C61 C62 C63 120.87(19)
C61 C62 H62 119.6
C63 C62 H62 119.6
C62 C63 C58 119.72(18)
C62 C63 C64 121.11(18)
C58 C63 C64 119.17(18)
C65 C64 C63 122.96(18)
C65 C64 H64 118.5
C63 C64 H64 118.5
C64 C65 C56 121.40(18)
C64 C65 H65 119.3
C56 C65 H65 119.3
N6 C66 C67 123.70(17)
N6 C66 N5 114.21(16)
C67 C66 N5 122.08(17)
C68 C67 C66 118.16(18)
C68 C67 H67 120.9
C66 C67 H67 120.9
C67 C68 C69 119.53(19)
C67 C68 H68 120.2
C69 C68 H68 120.2
C70 C69 C68 118.20(19)
C70 C69 H69 120.9
C68 C69 H69 120.9
N6 C70 C69 123.92(19)
N6 C70 H70 118.0
C69 C70 H70 118.0
C72 C71 O15 117.7(5)
C72 C71 H71A 107.9
O15 C71 H71A 107.9
C72 C71 H71B 107.9
O15 C71 H71B 107.9
H71A C71 H71B 107.2
C71 C72 H72A 109.5
C71 C72 H72B 109.5
H72A C72 H72B 109.5
C71 C72 H72C 109.5
H72A C72 H72C 109.5
H72B C72 H72C 109.5
H72D C72A H72E 109.5
H72D C72A H72F 109.5
H72E C72A H72F 109.5

loop_
_geom_bond_atom_site_label_1
_geom_bond_atom_site_label_2
_geom_bond_distance
O1 C3 1.369(2)
O1 H1 0.8400
N1 N2 1.300(2)
N1 C42 1.343(2)
C1 C2 1.390(2)
C1 C6 1.396(2)
C1 H13 0.9500
O2 C4 1.371(2)
O2 H2 0.8400
N2 C51 1.404(2)
N2 H1N 0.9497
C2 C3 1.393(2)
C2 C28 1.527(2)
O3 C5 1.386(2)
O3 H3 0.8400
N3 C51 1.335(2)
N3 C55 1.344(2)
C3 C4 1.390(2)
O4 C10 1.380(2)
O4 H4 0.8400
N4 C57 1.317(2)
N4 N5 1.320(2)
C4 C5 1.393(2)
O5 C11 1.3689(19)
O5 H5 0.8400
N5 C66 1.394(2)
N5 H2N 0.9276
C5 C6 1.397(2)
O6 C12 1.380(2)
O6 H6 0.8400
N6 C66 1.339(2)
N6 C70 1.344(3)
C6 C7 1.536(2)
O7 C17 1.391(2)
O7 H7 0.8400
C7 C9 1.533(2)
C7 C29 1.535(2)
C7 H16 1.0000
O8 C18 1.371(2)
O8 H8 0.8400
C8 C9 1.395(2)
C8 C13 1.395(2)
C8 H17 0.9500
O9 C19 1.378(2)
O9 H9 0.8400
C9 C10 1.395(2)
O10 C24 1.384(2)
O10 H10 0.8400
C10 C11 1.391(2)
O11 C25 1.368(2)
O11 H11 0.8400
C11 C12 1.387(2)
O12 C26 1.381(2)
O12 H12 0.8400
C12 C13 1.400(2)
O13 C41 1.268(2)
C13 C14 1.530(2)
O14 C56 1.255(2)
C14 C16 1.526(2)
C14 C32 1.537(2)
C14 H14 1.0000
O15A H15A 0.8400
C15 C20 1.395(2)
C15 C16 1.395(2)
C15 H15 0.9500
O16 H2W 0.9681
O16 H1W 0.8600
C16 C17 1.390(2)
C17 C18 1.389(2)
C18 C19 1.388(2)
C19 C20 1.393(2)
C20 C21 1.524(2)
C21 C23 1.524(2)
C21 C35 1.534(2)
C21 H21 1.0000
C22 C23 1.389(2)
C22 C27 1.393(2)
C22 H22 0.9500
C23 C24 1.390(2)
C24 C25 1.392(3)
C25 C26 1.392(3)
C26 C27 1.393(2)
C27 C28 1.528(2)
C28 C38 1.538(2)
C28 H28 1.0000
C29 C30 1.520(2)
C29 H29A 0.9900
C29 H29B 0.9900
C30 C31 1.515(3)
C30 H30A 0.9900
C30 H30B 0.9900
C31 H31A 0.9800
C31 H31B 0.9800
C31 H31C 0.9800
C32 C33 1.522(3)
C32 H32A 0.9900
C32 H32B 0.9900
C33 C34 1.515(3)
C33 H33A 0.9900
C33 H33B 0.9900
C34 H34A 0.9800
C34 H34B 0.9800
C34 H34C 0.9800
C35 C36 1.524(2)
C35 H35A 0.9900
C35 H35B 0.9900
C36 C37 1.517(3)
C36 H36A 0.9900
C36 H36B 0.9900
C37 H37A 0.9800
C37 H37B 0.9800
C37 H37C 0.9800
C38 C39 1.523(2)
C38 H38A 0.9900
C38 H38B 0.9900
C39 C40 1.522(3)
C39 H39A 0.9900
C39 H39B 0.9900
C40 H40A 0.9800
C40 H40B 0.9800
C40 H40C 0.9800
C41 C50 1.444(3)
C41 C42 1.450(3)
C42 C43 1.456(3)
C43 C44 1.403(3)
C43 C48 1.412(3)
C44 C45 1.380(3)
C44 H44 0.9500
C45 C46 1.399(3)
C45 H45 0.9500
C46 C47 1.372(3)
C46 H46 0.9500
C47 C48 1.404(3)
C47 H47 0.9500
C48 C49 1.439(3)
C49 C50 1.345(3)
C49 H49 0.9500
C50 H50 0.9500
C51 C52 1.387(3)
C52 C53 1.384(3)
C52 H52 0.9500
C53 C54 1.383(3)
C53 H53 0.9500
C54 C55 1.376(3)
C54 H54 0.9500
C55 H55 0.9500
C56 C65 1.439(3)
C56 C57 1.473(3)
C57 C58 1.468(3)
C58 C59 1.399(3)
C58 C63 1.407(3)
C59 C60 1.384(3)
C59 H59 0.9500
C60 C61 1.390(3)
C60 H60 0.9500
C61 C62 1.377(3)
C61 H61 0.9500
C62 C63 1.399(3)
C62 H62 0.9500
C63 C64 1.446(3)
C64 C65 1.343(3)
C64 H64 0.9500
C65 H65 0.9500
C66 C67 1.389(3)
C67 C68 1.372(3)
C67 H67 0.9500
C68 C69 1.383(3)
C68 H68 0.9500
C69 C70 1.376(3)
C69 H69 0.9500
C70 H70 0.9500
C71 C72 1.410(8)
C71 O15 1.437(5)
C71 H71A 0.9900
C71 H71B 0.9900
C72 H72A 0.9800
C72 H72B 0.9800
C72 H72C 0.9800
O15 H15B 0.8400
C72A H72D 0.9800
C72A H72E 0.9800
C72A H72F 0.9800

loop_
_geom_torsion_atom_site_label_1
_geom_torsion_atom_site_label_2
_geom_torsion_atom_site_label_3
_geom_torsion_atom_site_label_4
_geom_torsion
C42 N1 N2 C51 174.59(15)
C6 C1 C2 C3 -1.1(3)
C6 C1 C2 C28 -178.07(16)
C1 C2 C3 O1 -177.49(15)
C28 C2 C3 O1 -0.4(2)
C1 C2 C3 C4 1.2(2)
C28 C2 C3 C4 178.28(16)
O1 C3 C4 O2 3.7(2)
C2 C3 C4 O2 -174.96(15)
O1 C3 C4 C5 179.37(15)
C2 C3 C4 C5 0.7(3)
C57 N4 N5 C66 -176.85(16)
O2 C4 C5 O3 -7.5(2)
C3 C4 C5 O3 177.20(15)
O2 C4 C5 C6 172.55(16)
C3 C4 C5 C6 -2.8(3)
C2 C1 C6 C5 -0.8(3)
C2 C1 C6 C7 176.24(15)
O3 C5 C6 C1 -177.20(15)
C4 C5 C6 C1 2.8(2)
O3 C5 C6 C7 5.7(3)
C4 C5 C6 C7 -174.30(15)
C1 C6 C7 C9 -106.46(17)
C5 C6 C7 C9 70.5(2)
C1 C6 C7 C29 19.0(2)
C5 C6 C7 C29 -164.11(15)
C13 C8 C9 C10 0.4(2)
C13 C8 C9 C7 -178.01(15)
C29 C7 C9 C8 -50.1(2)
C6 C7 C9 C8 75.74(19)
C29 C7 C9 C10 131.54(16)
C6 C7 C9 C10 -102.64(17)
C8 C9 C10 O4 -179.15(14)
C7 C9 C10 O4 -0.7(2)
C8 C9 C10 C11 -3.2(2)
C7 C9 C10 C11 175.25(15)
O4 C10 C11 O5 -3.2(2)
C9 C10 C11 O5 -179.15(15)
O4 C10 C11 C12 178.13(15)
C9 C10 C11 C12 2.1(2)
O5 C11 C12 O6 4.3(2)
C10 C11 C12 O6 -177.13(15)
O5 C11 C12 C13 -176.81(15)
C10 C11 C12 C13 1.8(3)
C9 C8 C13 C12 3.3(2)
C9 C8 C13 C14 -177.35(15)
O6 C12 C13 C8 174.49(15)
C11 C12 C13 C8 -4.3(2)
O6 C12 C13 C14 -4.9(2)
C11 C12 C13 C14 176.27(15)
C8 C13 C14 C16 -74.60(19)
C12 C13 C14 C16 104.76(17)
C8 C13 C14 C32 53.8(2)
C12 C13 C14 C32 -126.83(17)
C20 C15 C16 C17 0.4(3)
C20 C15 C16 C14 -176.24(16)
C13 C14 C16 C17 -77.69(19)
C32 C14 C16 C17 156.30(16)
C13 C14 C16 C15 98.87(18)
C32 C14 C16 C15 -27.2(2)
C15 C16 C17 C18 -1.0(3)
C14 C16 C17 C18 175.73(16)
C15 C16 C17 O7 179.83(15)
C14 C16 C17 O7 -3.4(2)
C16 C17 C18 O8 -178.41(16)
O7 C17 C18 O8 0.7(2)
C16 C17 C18 C19 0.7(3)
O7 C17 C18 C19 179.88(15)
O8 C18 C19 O9 0.1(2)
C17 C18 C19 O9 -178.99(15)
O8 C18 C19 C20 179.34(16)
C17 C18 C19 C20 0.2(3)
O9 C19 C20 C15 178.32(16)
C18 C19 C20 C15 -0.8(2)
O9 C19 C20 C21 -0.3(3)
C18 C19 C20 C21 -179.44(15)
C16 C15 C20 C19 0.5(3)
C16 C15 C20 C21 179.07(15)
C19 C20 C21 C23 71.70(19)
C15 C20 C21 C23 -106.84(18)
C19 C20 C21 C35 -162.16(15)
C15 C20 C21 C35 19.3(2)
C27 C22 C23 C24 -0.8(2)
C27 C22 C23 C21 179.11(15)
C20 C21 C23 C22 74.90(19)
C35 C21 C23 C22 -52.9(2)
C20 C21 C23 C24 -105.22(17)
C35 C21 C23 C24 126.94(17)
C22 C23 C24 O10 -178.30(14)
C21 C23 C24 O10 1.8(2)
C22 C23 C24 C25 -0.9(2)
C21 C23 C24 C25 179.19(15)
O10 C24 C25 O11 -2.2(2)
C23 C24 C25 O11 -179.48(16)
O10 C24 C25 C26 177.80(15)
C23 C24 C25 C26 0.5(3)
O11 C25 C26 O12 1.8(3)
C24 C25 C26 O12 -178.13(15)
O11 C25 C26 C27 -178.36(16)
C24 C25 C26 C27 1.7(3)
O12 C26 C27 C22 176.54(15)
C25 C26 C27 C22 -3.3(2)
O12 C26 C27 C28 -3.5(3)
C25 C26 C27 C28 176.66(16)
C23 C22 C27 C26 2.8(2)
C23 C22 C27 C28 -177.08(15)
C1 C2 C28 C27 104.58(19)
C3 C2 C28 C27 -72.32(19)
C1 C2 C28 C38 -20.6(2)
C3 C2 C28 C38 162.49(15)
C26 C27 C28 C2 107.73(18)
C22 C27 C28 C2 -72.34(19)
C26 C27 C28 C38 -125.83(17)
C22 C27 C28 C38 54.1(2)
C9 C7 C29 C30 -61.7(2)
C6 C7 C29 C30 174.03(15)
C7 C29 C30 C31 176.43(17)
C16 C14 C32 C33 -61.2(2)
C13 C14 C32 C33 172.95(15)
C14 C32 C33 C34 -176.19(18)
C20 C21 C35 C36 173.88(14)
C23 C21 C35 C36 -60.51(19)
C21 C35 C36 C37 -179.71(16)
C2 C28 C38 C39 -171.81(16)
C27 C28 C38 C39 63.7(2)
C28 C38 C39 C40 -179.31(19)
N2 N1 C42 C41 -1.7(3)
N2 N1 C42 C43 179.44(15)
O13 C41 C42 N1 1.8(3)
C50 C41 C42 N1 -178.11(17)
O13 C41 C42 C43 -179.32(18)
C50 C41 C42 C43 0.7(3)
N1 C42 C43 C44 0.0(3)
C41 C42 C43 C44 -178.94(17)
N1 C42 C43 C48 180.00(16)
C41 C42 C43 C48 1.1(3)
C48 C43 C44 C45 -0.4(3)
C42 C43 C44 C45 179.59(17)
C43 C44 C45 C46 1.5(3)
C44 C45 C46 C47 -0.9(3)
C45 C46 C47 C48 -0.7(3)
C46 C47 C48 C43 1.7(3)
C46 C47 C48 C49 -177.80(19)
C44 C43 C48 C47 -1.1(3)
C42 C43 C48 C47 178.86(17)
C44 C43 C48 C49 178.37(17)
C42 C43 C48 C49 -1.6(3)
C47 C48 C49 C50 179.9(2)
C43 C48 C49 C50 0.4(3)
C48 C49 C50 C41 1.5(3)
O13 C41 C50 C49 178.0(2)
C42 C41 C50 C49 -2.0(3)
C55 N3 C51 C52 -1.5(3)
C55 N3 C51 N2 177.57(15)
N1 N2 C51 N3 -177.35(15)
N1 N2 C51 C52 1.8(3)
N3 C51 C52 C53 0.5(3)
N2 C51 C52 C53 -178.48(17)
C51 C52 C53 C54 0.6(3)
C52 C53 C54 C55 -0.6(3)
C51 N3 C55 C54 1.5(3)
C53 C54 C55 N3 -0.5(3)
N5 N4 C57 C58 -179.02(15)
N5 N4 C57 C56 1.2(3)
O14 C56 C57 N4 3.1(3)
C65 C56 C57 N4 -177.43(17)
O14 C56 C57 C58 -176.72(16)
C65 C56 C57 C58 2.8(2)
N4 C57 C58 C59 -1.7(3)
C56 C57 C58 C59 178.15(17)
N4 C57 C58 C63 178.12(16)
C56 C57 C58 C63 -2.1(2)
C63 C58 C59 C60 0.2(3)
C57 C58 C59 C60 -179.99(17)
C58 C59 C60 C61 -0.2(3)
C59 C60 C61 C62 0.0(3)
C60 C61 C62 C63 0.2(3)
C61 C62 C63 C58 -0.2(3)
C61 C62 C63 C64 179.73(19)
C59 C58 C63 C62 -0.1(3)
C57 C58 C63 C62 -179.85(17)
C59 C58 C63 C64 -179.96(17)
C57 C58 C63 C64 0.3(3)
C62 C63 C64 C65 -179.01(19)
C58 C63 C64 C65 0.9(3)
C63 C64 C65 C56 -0.1(3)
O14 C56 C65 C64 177.78(18)
C57 C56 C65 C64 -1.7(3)
C70 N6 C66 C67 0.8(3)
C70 N6 C66 N5 -178.24(18)
N4 N5 C66 N6 -177.23(16)
N4 N5 C66 C67 3.7(3)
N6 C66 C67 C68 -0.9(3)
N5 C66 C67 C68 178.06(18)
C66 C67 C68 C69 0.1(3)
C67 C68 C69 C70 0.7(3)
C66 N6 C70 C69 0.1(3)
C68 C69 C70 N6 -0.8(4)
